data_7157394
loop_
_publ_author_name
'Kato, Shin-Ichiro'
'Kijima, Tomokazu'
'Shiota, Yoshihito'
'Abe, Tsukasa'
'Kuwako, Satoshi'
'Miyauchi, Hidenori'
'Yoshikawa, Naoki'
'Yamamoto, Koji'
'Yoshizawa, Kazunari'
'Yoshihara, Toshitada'
'Tobita, Seiji'
'Nakamura, Yosuke'

_publ_section_title
;
 Chemical transformations of push-pull fluorenones: push-pull
 dibenzodicyanofulvenes as well as fluorenone- and
 dibenzodicyanofulvene-tetracyanobutadiene conjugates.
;
_journal_issue 22
_journal_name_full 'Organic &amp; biomolecular chemistry'
_journal_page_first 4198
_journal_page_last 4209
_journal_paper_doi 10.1039/c9ob02706h
_journal_volume 18
_journal_year 2020
_chemical_formula_sum 'C51.5 H45.5 Cl1.5 N O'
_chemical_formula_weight 747.56
_space_group_crystal_system triclinic
_space_group_IT_number 2
_space_group_name_Hall '-P 1'
_space_group_name_H-M_alt 'P -1'
_atom_sites_solution_hydrogens geom
_audit_creation_method SHELXL-2014/6
_audit_update_record
;
2019-06-03 deposited with the CCDC.	2020-03-11 downloaded from the CCDC.
;
_cell_angle_alpha 79.615(13)
_cell_angle_beta 68.069(7)
_cell_angle_gamma 84.517(12)
_cell_formula_units_Z 4
_cell_length_a 15.5095(19)
_cell_length_b 16.419(2)
_cell_length_c 17.6112(15)
_cell_measurement_reflns_used 13149
_cell_measurement_temperature 113(2)
_cell_measurement_theta_max 27.5
_cell_measurement_theta_min 3.0
_cell_volume 4090.1(8)
_computing_structure_refinement 'SHELXL-2014/6 (Sheldrick, 2014)'
_diffrn_ambient_temperature 113(2)
_diffrn_measured_fraction_theta_full 0.995
_diffrn_measured_fraction_theta_max 0.993
_diffrn_radiation_type MoK\a
_diffrn_radiation_wavelength 0.71075
_diffrn_reflns_av_R_equivalents 0.0339
_diffrn_reflns_av_unetI/netI 0.0215
_diffrn_reflns_Laue_measured_fraction_full 0.995
_diffrn_reflns_Laue_measured_fraction_max 0.993
_diffrn_reflns_limit_h_max 20
_diffrn_reflns_limit_h_min -20
_diffrn_reflns_limit_k_max 21
_diffrn_reflns_limit_k_min -21
_diffrn_reflns_limit_l_max 22
_diffrn_reflns_limit_l_min -22
_diffrn_reflns_number 133202
_diffrn_reflns_point_group_measured_fraction_full 0.995
_diffrn_reflns_point_group_measured_fraction_max 0.993
_diffrn_reflns_theta_full 25.242
_diffrn_reflns_theta_max 27.499
_diffrn_reflns_theta_min 3.033
_exptl_absorpt_coefficient_mu 0.165
_exptl_absorpt_correction_T_max 1.000
_exptl_absorpt_correction_T_min 1.000
_exptl_absorpt_correction_type multi-scan
_exptl_crystal_colour Yellow
_exptl_crystal_density_diffrn 1.214
_exptl_crystal_description Prism
_exptl_crystal_F_000 1580
_exptl_crystal_size_max 0.450
_exptl_crystal_size_mid 0.140
_exptl_crystal_size_min 0.110
_refine_diff_density_max 0.505
_refine_diff_density_min -0.662
_refine_diff_density_rms 0.047
_refine_ls_extinction_method none
_refine_ls_goodness_of_fit_ref 1.081
_refine_ls_hydrogen_treatment constr
_refine_ls_matrix_type full
_refine_ls_number_parameters 1003
_refine_ls_number_reflns 18648
_refine_ls_number_restraints 0
_refine_ls_restrained_S_all 1.081
_refine_ls_R_factor_all 0.0525
_refine_ls_R_factor_gt 0.0414
_refine_ls_shift/su_max 0.001
_refine_ls_shift/su_mean 0.000
_refine_ls_structure_factor_coef Fsqd
_refine_ls_weighting_details 'w=1/[\s^2^(Fo^2^)+(0.0558P)^2^+1.6116P] where P=(Fo^2^+2Fc^2^)/3'
_refine_ls_weighting_scheme calc
_refine_ls_wR_factor_gt 0.1130
_refine_ls_wR_factor_ref 0.1175
_reflns_Friedel_coverage 0.000
_reflns_number_gt 15007
_reflns_number_total 18648
_reflns_threshold_expression 'I > 2\s(I)'
_cod_data_source_file c9ob02706h2.cif
_cod_data_source_block sk010
_cod_depositor_comments
;
The following automatic conversions were performed:

data item '_exptl_absorpt_correction_type' value 'Multi-scan' was
changed to 'multi-scan' in accordance with the
/home/data/users/saulius/crontab/automatic-downloads/rss-feeds/RSC/lib/dictionaries/cif_core.dic
dictionary named 'cif_core.dic' version 2.4.2 last updated on
2011-04-26.

Automatic conversion script
Id: cif_fix_values 7556 2019-12-06 15:28:31Z antanas 

 Adding full bibliography for 7157394--7157405.cif.
;
_cod_original_formula_sum 'C51.50 H45.50 Cl1.50 N O'
_cod_database_code 7157394
_shelx_space_group_comment
;
The symmetry employed for this shelxl refinement is uniquely defined
by the following loop, which should always be used as a source of
symmetry information in preference to the above space-group names.
They are only intended as comments.
;
_shelx_estimated_absorpt_t_min 0.929
_shelx_estimated_absorpt_t_max 0.982
_shelxl_version_number 2014/6

loop_
_space_group_symop_operation_xyz
'x, y, z'
'-x, -y, -z'

loop_
_atom_site_label
_atom_site_type_symbol
_atom_site_fract_x
_atom_site_fract_y
_atom_site_fract_z
_atom_site_U_iso_or_equiv
_atom_site_adp_type
_atom_site_occupancy
_atom_site_site_symmetry_order
_atom_site_calc_flag
_atom_site_refinement_flags_posn
_atom_site_refinement_flags_adp
_atom_site_refinement_flags_occupancy
_atom_site_disorder_assembly
_atom_site_disorder_group
O1 O 0.80951(8) 0.18654(6) 0.14918(7) 0.0274(2) Uani 1 1 d . . . . .
C1 C 0.80257(9) 0.25955(8) 0.12281(8) 0.0191(3) Uani 1 1 d . . . . .
C2 C 0.74092(10) 0.29665(9) 0.07731(9) 0.0214(3) Uani 1 1 d . . . . .
C3 C 0.68599(11) 0.25607(10) 0.05066(10) 0.0296(3) Uani 1 1 d . . . . .
H3 H 0.6826 0.1974 0.0620 0.035 Uiso 1 1 calc R U . . .
C4 C 0.63582(13) 0.30378(12) 0.00673(11) 0.0377(4) Uani 1 1 d . . . . .
H4 H 0.5975 0.2777 -0.0125 0.045 Uiso 1 1 calc R U . . .
C5 C 0.64161(13) 0.38926(12) -0.00902(11) 0.0370(4) Uani 1 1 d . . . . .
H5 H 0.6067 0.4209 -0.0389 0.044 Uiso 1 1 calc R U . . .
C6 C 0.69735(11) 0.43034(10) 0.01776(10) 0.0281(3) Uani 1 1 d . . . . .
H6 H 0.7008 0.4890 0.0061 0.034 Uiso 1 1 calc R U . . .
C7 C 0.74751(10) 0.38310(9) 0.06193(8) 0.0200(3) Uani 1 1 d . . . . .
C8 C 0.81366(9) 0.40524(8) 0.09813(8) 0.0166(3) Uani 1 1 d . . . . .
C9 C 0.83861(9) 0.48246(8) 0.10406(8) 0.0166(2) Uani 1 1 d . . . . .
C10 C 0.90272(9) 0.48459(8) 0.14361(8) 0.0167(3) Uani 1 1 d . . . . .
C11 C 0.93734(9) 0.41080(8) 0.17666(8) 0.0171(3) Uani 1 1 d . . . . .
H11 H 0.9798 0.4136 0.2034 0.021 Uiso 1 1 calc R U . . .
C12 C 0.91178(9) 0.33255(8) 0.17188(8) 0.0161(2) Uani 1 1 d . . . . .
C13 C 0.84996(9) 0.33108(8) 0.13162(8) 0.0161(2) Uani 1 1 d . . . . .
C14 C 0.93506(9) 0.56446(8) 0.15065(8) 0.0179(3) Uani 1 1 d . . . . .
C15 C 1.02961(10) 0.58094(8) 0.11768(9) 0.0197(3) Uani 1 1 d . . . . .
H15 H 1.0731 0.5398 0.0927 0.024 Uiso 1 1 calc R U . . .
C16 C 1.06196(10) 0.65630(8) 0.12038(9) 0.0200(3) Uani 1 1 d . . . . .
H16 H 1.1267 0.6664 0.0970 0.024 Uiso 1 1 calc R U . . .
C17 C 0.99881(10) 0.71694(8) 0.15756(8) 0.0188(3) Uani 1 1 d . . . . .
C18 C 0.90383(10) 0.69950(8) 0.19358(9) 0.0220(3) Uani 1 1 d . . . . .
H18 H 0.8605 0.7394 0.2210 0.026 Uiso 1 1 calc R U . . .
C19 C 0.87253(10) 0.62488(8) 0.18956(9) 0.0213(3) Uani 1 1 d . . . . .
H19 H 0.8079 0.6145 0.2135 0.026 Uiso 1 1 calc R U . . .
N1 N 1.02687(8) 0.79641(7) 0.15771(8) 0.0222(2) Uani 1 1 d . . . . .
C20 C 1.11884(10) 0.81017(8) 0.15064(9) 0.0203(3) Uani 1 1 d . . . . .
C21 C 1.16029(10) 0.75769(9) 0.19982(9) 0.0252(3) Uani 1 1 d . . . . .
H21 H 1.1269 0.7125 0.2378 0.030 Uiso 1 1 calc R U . . .
C22 C 1.24986(11) 0.77102(11) 0.19372(11) 0.0328(4) Uani 1 1 d . . . . .
H22 H 1.2777 0.7342 0.2268 0.039 Uiso 1 1 calc R U . . .
C23 C 1.29901(11) 0.83754(11) 0.13989(11) 0.0357(4) Uani 1 1 d . . . . .
H23 H 1.3600 0.8469 0.1363 0.043 Uiso 1 1 calc R U . . .
C24 C 1.25799(12) 0.89027(10) 0.09135(11) 0.0341(4) Uani 1 1 d . . . . .
H24 H 1.2913 0.9360 0.0543 0.041 Uiso 1 1 calc R U . . .
C25 C 1.16853(11) 0.87698(9) 0.09620(9) 0.0260(3) Uani 1 1 d . . . . .
H25 H 1.1413 0.9135 0.0624 0.031 Uiso 1 1 calc R U . . .
C26 C 0.97041(10) 0.86588(8) 0.14021(9) 0.0204(3) Uani 1 1 d . . . . .
C27 C 0.94170(10) 0.92604(9) 0.19157(9) 0.0233(3) Uani 1 1 d . . . . .
H27 H 0.9594 0.9209 0.2384 0.028 Uiso 1 1 calc R U . . .
C28 C 0.88703(11) 0.99386(9) 0.17456(10) 0.0280(3) Uani 1 1 d . . . . .
H28 H 0.8679 1.0351 0.2096 0.034 Uiso 1 1 calc R U . . .
C29 C 0.86052(11) 1.00127(9) 0.10694(11) 0.0312(4) Uani 1 1 d . . . . .
H29 H 0.8228 1.0473 0.0955 0.037 Uiso 1 1 calc R U . . .
C30 C 0.88912(14) 0.94125(10) 0.05585(12) 0.0383(4) Uani 1 1 d . . . . .
H30 H 0.8711 0.9464 0.0092 0.046 Uiso 1 1 calc R U . . .
C31 C 0.94381(13) 0.87361(9) 0.07219(10) 0.0323(4) Uani 1 1 d . . . . .
H31 H 0.9630 0.8326 0.0369 0.039 Uiso 1 1 calc R U . . .
C32 C 0.95089(9) 0.25769(8) 0.21096(8) 0.0164(2) Uani 1 1 d . . . . .
C33 C 0.99240(9) 0.19135(8) 0.16928(8) 0.0184(3) Uani 1 1 d . . . . .
H33 H 0.9923 0.1915 0.1153 0.022 Uiso 1 1 calc R U . . .
C34 C 1.03391(9) 0.12493(8) 0.20544(9) 0.0195(3) Uani 1 1 d . . . . .
H34 H 1.0625 0.0808 0.1754 0.023 Uiso 1 1 calc R U . . .
C35 C 1.03450(9) 0.12180(8) 0.28500(9) 0.0183(3) Uani 1 1 d . . . . .
C36 C 0.99026(10) 0.18759(8) 0.32737(9) 0.0199(3) Uani 1 1 d . . . . .
H36 H 0.9878 0.1863 0.3823 0.024 Uiso 1 1 calc R U . . .
C37 C 0.94996(9) 0.25451(8) 0.29109(9) 0.0189(3) Uani 1 1 d . . . . .
H37 H 0.9214 0.2987 0.3210 0.023 Uiso 1 1 calc R U . . .
C38 C 1.07800(10) 0.04872(8) 0.32750(9) 0.0223(3) Uani 1 1 d . . . . .
C39 C 0.99845(12) -0.00239(9) 0.39447(10) 0.0290(3) Uani 1 1 d . . . . .
H39 H 0.9595 0.0326 0.4348 0.044 Uiso 1 1 calc R U . . .
H39A H 1.0246 -0.0494 0.4227 0.044 Uiso 1 1 calc R U . . .
H39B H 0.9607 -0.0229 0.3685 0.044 Uiso 1 1 calc R U . . .
C40 C 1.14106(11) -0.00733(9) 0.26647(11) 0.0302(3) Uani 1 1 d . . . . .
H40 H 1.1041 -0.0314 0.2420 0.045 Uiso 1 1 calc R U . . .
H40A H 1.1689 -0.0518 0.2960 0.045 Uiso 1 1 calc R U . . .
H40B H 1.1904 0.0255 0.2225 0.045 Uiso 1 1 calc R U . . .
C41 C 1.13711(12) 0.08127(10) 0.36824(11) 0.0317(4) Uani 1 1 d . . . . .
H41 H 1.1849 0.1172 0.3262 0.048 Uiso 1 1 calc R U . . .
H41A H 1.1670 0.0344 0.3931 0.048 Uiso 1 1 calc R U . . .
H41B H 1.0971 0.1129 0.4114 0.048 Uiso 1 1 calc R U . . .
C42 C 0.79801(9) 0.56074(8) 0.07133(8) 0.0178(3) Uani 1 1 d . . . . .
C43 C 0.70488(10) 0.58197(9) 0.11118(9) 0.0261(3) Uani 1 1 d . . . . .
H43 H 0.6678 0.5460 0.1585 0.031 Uiso 1 1 calc R U . . .
C44 C 0.66497(10) 0.65491(9) 0.08302(10) 0.0261(3) Uani 1 1 d . . . . .
H44 H 0.6014 0.6683 0.1119 0.031 Uiso 1 1 calc R U . . .
C45 C 0.71666(10) 0.70850(8) 0.01323(9) 0.0200(3) Uani 1 1 d . . . . .
C46 C 0.81039(10) 0.68645(8) -0.02669(9) 0.0216(3) Uani 1 1 d . . . . .
H46 H 0.8472 0.7218 -0.0746 0.026 Uiso 1 1 calc R U . . .
C47 C 0.85093(10) 0.61447(8) 0.00187(8) 0.0193(3) Uani 1 1 d . . . . .
H47 H 0.9149 0.6017 -0.0260 0.023 Uiso 1 1 calc R U . . .
C48 C 0.67410(11) 0.78909(9) -0.01862(9) 0.0267(3) Uani 1 1 d . . . . .
C49 C 0.57173(12) 0.80313(11) 0.03613(13) 0.0405(4) Uani 1 1 d . . . . .
H49 H 0.5482 0.8563 0.0146 0.061 Uiso 1 1 calc R U . . .
H49A H 0.5671 0.8038 0.0931 0.061 Uiso 1 1 calc R U . . .
H49B H 0.5347 0.7583 0.0356 0.061 Uiso 1 1 calc R U . . .
C50 C 0.72813(14) 0.86214(10) -0.01543(14) 0.0443(5) Uani 1 1 d . . . . .
H50 H 0.7942 0.8550 -0.0486 0.066 Uiso 1 1 calc R U . . .
H50A H 0.7206 0.8633 0.0421 0.066 Uiso 1 1 calc R U . . .
H50B H 0.7038 0.9143 -0.0378 0.066 Uiso 1 1 calc R U . . .
C51 C 0.6844(2) 0.78972(15) -0.10785(14) 0.0715(8) Uani 1 1 d . . . . .
H51 H 0.7503 0.7828 -0.1418 0.107 Uiso 1 1 calc R U . . .
H51A H 0.6599 0.8426 -0.1288 0.107 Uiso 1 1 calc R U . . .
H51B H 0.6497 0.7442 -0.1106 0.107 Uiso 1 1 calc R U . . .
O2 O 0.43097(7) 0.64348(7) 0.20640(7) 0.0287(2) Uani 1 1 d . . . . .
C52 C 0.46216(9) 0.58453(9) 0.24190(8) 0.0208(3) Uani 1 1 d . . . . .
C53 C 0.44938(10) 0.49603(9) 0.24198(9) 0.0226(3) Uani 1 1 d . . . . .
C54 C 0.39732(11) 0.46350(11) 0.20632(10) 0.0301(3) Uani 1 1 d . . . . .
H54 H 0.3670 0.4987 0.1742 0.036 Uiso 1 1 calc R U . . .
C55 C 0.39053(13) 0.37793(11) 0.21880(12) 0.0383(4) Uani 1 1 d . . . . .
H55 H 0.3552 0.3540 0.1950 0.046 Uiso 1 1 calc R U . . .
C56 C 0.43502(12) 0.32754(11) 0.26572(12) 0.0367(4) Uani 1 1 d . . . . .
H56 H 0.4293 0.2692 0.2739 0.044 Uiso 1 1 calc R U . . .
C57 C 0.48811(11) 0.36023(10) 0.30133(10) 0.0276(3) Uani 1 1 d . . . . .
H57 H 0.5183 0.3248 0.3334 0.033 Uiso 1 1 calc R U . . .
C58 C 0.49587(9) 0.44569(9) 0.28880(9) 0.0205(3) Uani 1 1 d . . . . .
C59 C 0.54390(9) 0.50074(8) 0.31809(8) 0.0174(3) Uani 1 1 d . . . . .
C60 C 0.60473(9) 0.47996(8) 0.36072(8) 0.0166(3) Uani 1 1 d . . . . .
C61 C 0.64234(9) 0.54560(8) 0.37959(8) 0.0170(3) Uani 1 1 d . . . . .
C62 C 0.62064(9) 0.62735(8) 0.35323(8) 0.0185(3) Uani 1 1 d . . . . .
H62 H 0.6473 0.6703 0.3661 0.022 Uiso 1 1 calc R U . . .
C63 C 0.56117(9) 0.64959(8) 0.30837(8) 0.0176(3) Uani 1 1 d . . . . .
C64 C 0.52202(9) 0.58436(8) 0.29237(8) 0.0175(3) Uani 1 1 d . . . . .
C65 C 0.70305(9) 0.52828(8) 0.42955(8) 0.0175(3) Uani 1 1 d . . . . .
C66 C 0.78615(9) 0.48126(8) 0.40481(8) 0.0194(3) Uani 1 1 d . . . . .
H66 H 0.8069 0.4618 0.3531 0.023 Uiso 1 1 calc R U . . .
C67 C 0.83870(9) 0.46268(8) 0.45503(9) 0.0195(3) Uani 1 1 d . . . . .
H67 H 0.8957 0.4318 0.4367 0.023 Uiso 1 1 calc R U . . .
C68 C 0.80841(9) 0.48909(8) 0.53250(8) 0.0181(3) Uani 1 1 d . . . . .
C69 C 0.72679(10) 0.53796(8) 0.55641(8) 0.0198(3) Uani 1 1 d . . . . .
H69 H 0.7062 0.5577 0.6080 0.024 Uiso 1 1 calc R U . . .
C70 C 0.67555(9) 0.55790(8) 0.50517(8) 0.0190(3) Uani 1 1 d . . . . .
H70 H 0.6210 0.5922 0.5217 0.023 Uiso 1 1 calc R U . . .
N2 N 0.85896(9) 0.46719(7) 0.58592(8) 0.0218(2) Uani 1 1 d . . . . .
C71 C 0.85580(10) 0.52152(9) 0.64191(9) 0.0209(3) Uani 1 1 d . . . . .
C72 C 0.87315(10) 0.60532(9) 0.61257(10) 0.0255(3) Uani 1 1 d . . . . .
H72 H 0.8868 0.6262 0.5555 0.031 Uiso 1 1 calc R U . . .
C73 C 0.87046(12) 0.65831(10) 0.66663(11) 0.0333(4) Uani 1 1 d . . . . .
H73 H 0.8812 0.7155 0.6465 0.040 Uiso 1 1 calc R U . . .
C74 C 0.85220(12) 0.62841(11) 0.74962(11) 0.0364(4) Uani 1 1 d . . . . .
H74 H 0.8514 0.6647 0.7862 0.044 Uiso 1 1 calc R U . . .
C75 C 0.83513(12) 0.54546(11) 0.77873(10) 0.0345(4) Uani 1 1 d . . . . .
H75 H 0.8227 0.5247 0.8356 0.041 Uiso 1 1 calc R U . . .
C76 C 0.83597(11) 0.49187(10) 0.72558(10) 0.0272(3) Uani 1 1 d . . . . .
H76 H 0.8230 0.4351 0.7464 0.033 Uiso 1 1 calc R U . . .
C77 C 0.90808(10) 0.39004(8) 0.58933(9) 0.0201(3) Uani 1 1 d . . . . .
C78 C 0.98815(10) 0.38372(9) 0.60909(9) 0.0223(3) Uani 1 1 d . . . . .
H78 H 1.0095 0.4313 0.6197 0.027 Uiso 1 1 calc R U . . .
C79 C 1.03643(10) 0.30851(9) 0.61331(9) 0.0262(3) Uani 1 1 d . . . . .
H79 H 1.0901 0.3048 0.6276 0.031 Uiso 1 1 calc R U . . .
C80 C 1.00713(12) 0.23859(9) 0.59681(10) 0.0309(3) Uani 1 1 d . . . . .
H80 H 1.0410 0.1874 0.5987 0.037 Uiso 1 1 calc R U . . .
C81 C 0.92766(12) 0.24456(9) 0.57750(11) 0.0320(4) Uani 1 1 d . . . . .
H81 H 0.9074 0.1970 0.5659 0.038 Uiso 1 1 calc R U . . .
C82 C 0.87725(11) 0.31877(9) 0.57474(10) 0.0266(3) Uani 1 1 d . . . . .
H82 H 0.8219 0.3214 0.5630 0.032 Uiso 1 1 calc R U . . .
C83 C 0.54629(10) 0.73931(8) 0.28149(8) 0.0194(3) Uani 1 1 d . . . . .
C84 C 0.45835(10) 0.77540(9) 0.29062(8) 0.0207(3) Uani 1 1 d . . . . .
H84 H 0.4059 0.7412 0.3099 0.025 Uiso 1 1 calc R U . . .
C85 C 0.44666(10) 0.86075(9) 0.27185(9) 0.0232(3) Uani 1 1 d . . . . .
H85 H 0.3861 0.8837 0.2789 0.028 Uiso 1 1 calc R U . . .
C86 C 0.52138(10) 0.91356(9) 0.24303(9) 0.0237(3) Uani 1 1 d . . . . .
C87 C 0.60998(10) 0.87661(9) 0.23135(10) 0.0255(3) Uani 1 1 d . . . . .
H87 H 0.6627 0.9105 0.2101 0.031 Uiso 1 1 calc R U . . .
C88 C 0.62186(10) 0.79144(9) 0.25031(9) 0.0235(3) Uani 1 1 d . . . . .
H88 H 0.6826 0.7682 0.2419 0.028 Uiso 1 1 calc R U . . .
C89 C 0.51041(12) 1.00791(9) 0.22244(10) 0.0303(3) Uani 1 1 d . . . . .
C90 C 0.55168(17) 1.03299(12) 0.12814(12) 0.0503(5) Uani 1 1 d . . . . .
H90 H 0.6177 1.0163 0.1076 0.075 Uiso 1 1 calc R U . . .
H90A H 0.5450 1.0932 0.1140 0.075 Uiso 1 1 calc R U . . .
H90B H 0.5187 1.0055 0.1025 0.075 Uiso 1 1 calc R U . . .
C91 C 0.40782(14) 1.03704(11) 0.25516(14) 0.0447(5) Uani 1 1 d . . . . .
H91 H 0.3740 1.0142 0.2270 0.067 Uiso 1 1 calc R U . . .
H91A H 0.4036 1.0977 0.2444 0.067 Uiso 1 1 calc R U . . .
H91B H 0.3804 1.0178 0.3149 0.067 Uiso 1 1 calc R U . . .
C92 C 0.56223(16) 1.05098(12) 0.26258(15) 0.0517(5) Uani 1 1 d . . . . .
H92 H 0.5364 1.0345 0.3229 0.078 Uiso 1 1 calc R U . . .
H92A H 0.5550 1.1112 0.2490 0.078 Uiso 1 1 calc R U . . .
H92B H 0.6284 1.0348 0.2415 0.078 Uiso 1 1 calc R U . . .
C93 C 0.62930(9) 0.39156(8) 0.38486(8) 0.0172(3) Uani 1 1 d . . . . .
C94 C 0.59544(10) 0.35218(9) 0.46698(8) 0.0200(3) Uani 1 1 d . . . . .
H94 H 0.5580 0.3826 0.5095 0.024 Uiso 1 1 calc R U . . .
C95 C 0.61614(10) 0.26881(9) 0.48681(9) 0.0224(3) Uani 1 1 d . . . . .
H95 H 0.5918 0.2429 0.5430 0.027 Uiso 1 1 calc R U . . .
C96 C 0.67191(9) 0.22186(8) 0.42617(9) 0.0194(3) Uani 1 1 d . . . . .
C97 C 0.70661(10) 0.26204(9) 0.34440(9) 0.0214(3) Uani 1 1 d . . . . .
H97 H 0.7450 0.2320 0.3019 0.026 Uiso 1 1 calc R U . . .
C98 C 0.68564(10) 0.34556(9) 0.32436(9) 0.0212(3) Uani 1 1 d . . . . .
H98 H 0.7103 0.3717 0.2683 0.025 Uiso 1 1 calc R U . . .
C99 C 0.69499(10) 0.13008(9) 0.45086(9) 0.0250(3) Uani 1 1 d . . . . .
C100 C 0.75278(12) 0.08866(9) 0.37523(11) 0.0308(3) Uani 1 1 d . . . . .
H100 H 0.7180 0.0921 0.3383 0.046 Uiso 1 1 calc R U . . .
H101 H 0.7656 0.0304 0.3936 0.046 Uiso 1 1 calc R U . . .
H102 H 0.8116 0.1171 0.3455 0.046 Uiso 1 1 calc R U . . .
C101 C 0.60463(12) 0.08258(10) 0.49853(12) 0.0373(4) Uani 1 1 d . . . . .
H103 H 0.5684 0.1069 0.5483 0.056 Uiso 1 1 calc R U . . .
H104 H 0.6199 0.0243 0.5146 0.056 Uiso 1 1 calc R U . . .
H105 H 0.5681 0.0863 0.4630 0.056 Uiso 1 1 calc R U . . .
C102 C 0.75132(12) 0.12494(11) 0.50739(11) 0.0348(4) Uani 1 1 d . . . . .
H106 H 0.8088 0.1553 0.4774 0.052 Uiso 1 1 calc R U . . .
H107 H 0.7667 0.0668 0.5238 0.052 Uiso 1 1 calc R U . . .
H108 H 0.7144 0.1494 0.5569 0.052 Uiso 1 1 calc R U . . .
C103 C 0.71521(11) 0.78766(10) 0.47435(11) 0.0324(3) Uani 1 1 d . . . . .
H109 H 0.7393 0.7289 0.4776 0.039 Uiso 1 1 calc R U . . .
Cl1 Cl 0.76986(3) 0.83869(3) 0.37218(3) 0.03879(10) Uani 1 1 d . . . . .
Cl2 Cl 0.59458(3) 0.78723(3) 0.50048(3) 0.04757(12) Uani 1 1 d . . . . .
Cl3 Cl 0.74300(4) 0.83478(4) 0.54401(4) 0.06333(16) Uani 1 1 d . . . . .

loop_
_atom_site_aniso_label
_atom_site_aniso_U_11
_atom_site_aniso_U_22
_atom_site_aniso_U_33
_atom_site_aniso_U_23
_atom_site_aniso_U_13
_atom_site_aniso_U_12
O1 0.0314(6) 0.0160(5) 0.0395(6) -0.0049(4) -0.0181(5) -0.0008(4)
C1 0.0197(6) 0.0185(6) 0.0188(7) -0.0062(5) -0.0056(5) 0.0004(5)
C2 0.0210(7) 0.0244(7) 0.0191(7) -0.0060(5) -0.0065(6) 0.0002(5)
C3 0.0297(8) 0.0311(8) 0.0330(8) -0.0102(7) -0.0146(7) -0.0022(6)
C4 0.0376(9) 0.0465(10) 0.0418(10) -0.0127(8) -0.0262(8) -0.0023(8)
C5 0.0383(9) 0.0460(10) 0.0362(9) -0.0039(8) -0.0262(8) 0.0028(8)
C6 0.0310(8) 0.0306(8) 0.0247(8) -0.0013(6) -0.0143(7) 0.0013(6)
C7 0.0201(7) 0.0233(7) 0.0156(6) -0.0040(5) -0.0052(5) 0.0005(5)
C8 0.0167(6) 0.0181(6) 0.0125(6) -0.0015(5) -0.0035(5) 0.0014(5)
C9 0.0157(6) 0.0159(6) 0.0135(6) -0.0005(5) -0.0013(5) 0.0009(5)
C10 0.0164(6) 0.0146(6) 0.0152(6) -0.0020(5) -0.0015(5) -0.0003(5)
C11 0.0164(6) 0.0159(6) 0.0181(6) -0.0023(5) -0.0053(5) -0.0003(5)
C12 0.0151(6) 0.0156(6) 0.0150(6) -0.0021(5) -0.0030(5) 0.0008(5)
C13 0.0168(6) 0.0156(6) 0.0141(6) -0.0030(5) -0.0033(5) -0.0002(5)
C14 0.0210(7) 0.0132(6) 0.0185(6) -0.0007(5) -0.0070(5) -0.0004(5)
C15 0.0200(7) 0.0157(6) 0.0218(7) -0.0044(5) -0.0061(6) 0.0028(5)
C16 0.0180(6) 0.0181(6) 0.0217(7) -0.0024(5) -0.0046(5) -0.0019(5)
C17 0.0229(7) 0.0133(6) 0.0211(7) -0.0005(5) -0.0099(6) -0.0009(5)
C18 0.0207(7) 0.0167(6) 0.0281(7) -0.0075(5) -0.0076(6) 0.0044(5)
C19 0.0176(6) 0.0196(6) 0.0240(7) -0.0045(5) -0.0043(6) 0.0000(5)
N1 0.0249(6) 0.0122(5) 0.0337(7) -0.0031(5) -0.0160(5) 0.0007(4)
C20 0.0223(7) 0.0175(6) 0.0226(7) -0.0056(5) -0.0088(6) -0.0002(5)
C21 0.0264(7) 0.0227(7) 0.0265(8) -0.0018(6) -0.0110(6) 0.0006(6)
C22 0.0280(8) 0.0385(9) 0.0374(9) -0.0117(7) -0.0175(7) 0.0066(7)
C23 0.0225(8) 0.0441(10) 0.0432(10) -0.0214(8) -0.0082(7) -0.0021(7)
C24 0.0309(8) 0.0299(8) 0.0352(9) -0.0110(7) 0.0001(7) -0.0102(7)
C25 0.0317(8) 0.0201(7) 0.0243(7) -0.0041(6) -0.0075(6) -0.0019(6)
C26 0.0244(7) 0.0128(6) 0.0264(7) -0.0018(5) -0.0125(6) -0.0002(5)
C27 0.0265(7) 0.0213(7) 0.0259(7) -0.0057(6) -0.0125(6) -0.0017(6)
C28 0.0275(8) 0.0193(7) 0.0371(9) -0.0096(6) -0.0098(7) 0.0019(6)
C29 0.0317(8) 0.0170(7) 0.0495(10) -0.0012(6) -0.0227(8) 0.0027(6)
C30 0.0596(12) 0.0238(8) 0.0484(10) -0.0036(7) -0.0410(10) 0.0034(7)
C31 0.0536(10) 0.0197(7) 0.0344(9) -0.0093(6) -0.0277(8) 0.0057(7)
C32 0.0144(6) 0.0140(6) 0.0206(6) -0.0009(5) -0.0066(5) -0.0018(5)
C33 0.0189(6) 0.0186(6) 0.0177(6) -0.0029(5) -0.0068(5) 0.0000(5)
C34 0.0195(6) 0.0162(6) 0.0229(7) -0.0059(5) -0.0070(6) 0.0019(5)
C35 0.0177(6) 0.0148(6) 0.0234(7) -0.0019(5) -0.0093(5) 0.0002(5)
C36 0.0237(7) 0.0185(6) 0.0198(7) -0.0031(5) -0.0108(6) 0.0003(5)
C37 0.0205(6) 0.0150(6) 0.0220(7) -0.0049(5) -0.0081(5) 0.0009(5)
C38 0.0264(7) 0.0171(6) 0.0278(7) -0.0031(5) -0.0158(6) 0.0037(5)
C39 0.0374(9) 0.0184(7) 0.0313(8) 0.0017(6) -0.0154(7) 0.0005(6)
C40 0.0331(8) 0.0227(7) 0.0379(9) -0.0072(6) -0.0181(7) 0.0113(6)
C41 0.0365(9) 0.0252(7) 0.0445(10) -0.0056(7) -0.0289(8) 0.0056(6)
C42 0.0202(6) 0.0151(6) 0.0175(6) -0.0014(5) -0.0070(5) 0.0012(5)
C43 0.0211(7) 0.0219(7) 0.0241(7) 0.0055(6) -0.0001(6) 0.0013(5)
C44 0.0194(7) 0.0230(7) 0.0294(8) 0.0011(6) -0.0047(6) 0.0035(5)
C45 0.0257(7) 0.0154(6) 0.0211(7) -0.0021(5) -0.0119(6) 0.0010(5)
C46 0.0254(7) 0.0184(6) 0.0181(7) 0.0018(5) -0.0062(6) -0.0021(5)
C47 0.0181(6) 0.0184(6) 0.0186(7) -0.0020(5) -0.0039(5) -0.0002(5)
C48 0.0355(8) 0.0197(7) 0.0256(8) -0.0007(6) -0.0152(7) 0.0071(6)
C49 0.0342(9) 0.0301(8) 0.0596(12) -0.0003(8) -0.0251(9) 0.0084(7)
C50 0.0424(10) 0.0203(8) 0.0577(12) -0.0025(8) -0.0061(9) 0.0006(7)
C51 0.124(2) 0.0614(14) 0.0456(12) -0.0195(11) -0.0572(15) 0.0494(15)
O2 0.0273(5) 0.0331(6) 0.0304(6) 0.0001(5) -0.0189(5) 0.0019(4)
C52 0.0150(6) 0.0297(7) 0.0167(6) -0.0021(5) -0.0056(5) 0.0002(5)
C53 0.0175(6) 0.0308(7) 0.0190(7) -0.0036(6) -0.0058(6) -0.0020(5)
C54 0.0259(8) 0.0409(9) 0.0288(8) -0.0059(7) -0.0152(7) -0.0036(6)
C55 0.0372(9) 0.0437(10) 0.0462(10) -0.0166(8) -0.0238(8) -0.0041(8)
C56 0.0361(9) 0.0306(8) 0.0508(11) -0.0144(8) -0.0203(8) -0.0019(7)
C57 0.0243(7) 0.0277(7) 0.0336(8) -0.0076(6) -0.0124(7) -0.0006(6)
C58 0.0152(6) 0.0266(7) 0.0187(7) -0.0044(5) -0.0046(5) -0.0010(5)
C59 0.0137(6) 0.0212(6) 0.0145(6) -0.0025(5) -0.0023(5) -0.0002(5)
C60 0.0149(6) 0.0201(6) 0.0123(6) -0.0020(5) -0.0026(5) 0.0014(5)
C61 0.0142(6) 0.0232(6) 0.0129(6) -0.0027(5) -0.0048(5) 0.0024(5)
C62 0.0182(6) 0.0199(6) 0.0172(6) -0.0031(5) -0.0065(5) 0.0011(5)
C63 0.0150(6) 0.0219(6) 0.0139(6) -0.0023(5) -0.0039(5) 0.0030(5)
C64 0.0141(6) 0.0234(7) 0.0136(6) -0.0012(5) -0.0045(5) 0.0014(5)
C65 0.0181(6) 0.0175(6) 0.0169(6) -0.0002(5) -0.0079(5) 0.0003(5)
C66 0.0196(6) 0.0212(6) 0.0177(6) -0.0043(5) -0.0072(5) 0.0021(5)
C67 0.0179(6) 0.0188(6) 0.0225(7) -0.0040(5) -0.0088(6) 0.0034(5)
C68 0.0210(6) 0.0156(6) 0.0200(7) -0.0001(5) -0.0112(5) -0.0011(5)
C69 0.0210(7) 0.0226(7) 0.0170(6) -0.0048(5) -0.0078(5) 0.0006(5)
C70 0.0179(6) 0.0190(6) 0.0205(7) -0.0034(5) -0.0080(5) 0.0025(5)
N2 0.0284(6) 0.0180(6) 0.0258(6) -0.0046(5) -0.0185(5) 0.0048(5)
C71 0.0209(7) 0.0226(7) 0.0245(7) -0.0061(5) -0.0140(6) 0.0037(5)
C72 0.0274(7) 0.0240(7) 0.0288(8) -0.0041(6) -0.0142(6) -0.0016(6)
C73 0.0329(8) 0.0283(8) 0.0472(10) -0.0140(7) -0.0208(8) 0.0009(6)
C74 0.0327(9) 0.0473(10) 0.0438(10) -0.0282(8) -0.0241(8) 0.0125(7)
C75 0.0336(9) 0.0498(10) 0.0264(8) -0.0131(7) -0.0186(7) 0.0145(7)
C76 0.0293(8) 0.0289(8) 0.0256(8) -0.0040(6) -0.0146(6) 0.0076(6)
C77 0.0230(7) 0.0189(6) 0.0194(7) -0.0006(5) -0.0104(6) 0.0021(5)
C78 0.0214(7) 0.0235(7) 0.0220(7) -0.0017(5) -0.0087(6) 0.0000(5)
C79 0.0227(7) 0.0299(8) 0.0262(8) -0.0021(6) -0.0115(6) 0.0048(6)
C80 0.0379(9) 0.0221(7) 0.0335(9) -0.0027(6) -0.0171(7) 0.0100(6)
C81 0.0468(10) 0.0193(7) 0.0380(9) -0.0045(6) -0.0252(8) 0.0017(6)
C82 0.0327(8) 0.0212(7) 0.0326(8) -0.0021(6) -0.0207(7) -0.0003(6)
C83 0.0206(7) 0.0221(7) 0.0162(6) -0.0025(5) -0.0086(5) 0.0025(5)
C84 0.0201(7) 0.0232(7) 0.0181(7) -0.0021(5) -0.0073(5) 0.0018(5)
C85 0.0214(7) 0.0263(7) 0.0217(7) -0.0037(6) -0.0096(6) 0.0065(5)
C86 0.0289(8) 0.0223(7) 0.0201(7) -0.0012(5) -0.0112(6) 0.0041(6)
C87 0.0246(7) 0.0227(7) 0.0290(8) 0.0004(6) -0.0112(6) -0.0019(6)
C88 0.0197(7) 0.0252(7) 0.0257(7) -0.0015(6) -0.0102(6) 0.0026(5)
C89 0.0363(9) 0.0214(7) 0.0330(9) -0.0008(6) -0.0149(7) 0.0033(6)
C90 0.0724(14) 0.0293(9) 0.0380(10) 0.0081(8) -0.0147(10) 0.0028(9)
C91 0.0443(11) 0.0250(8) 0.0583(12) -0.0004(8) -0.0172(9) 0.0120(7)
C92 0.0649(14) 0.0284(9) 0.0765(15) -0.0152(9) -0.0407(12) 0.0050(9)
C93 0.0143(6) 0.0194(6) 0.0180(6) -0.0022(5) -0.0066(5) 0.0005(5)
C94 0.0198(6) 0.0228(7) 0.0156(6) -0.0040(5) -0.0043(5) 0.0007(5)
C95 0.0235(7) 0.0243(7) 0.0161(6) 0.0012(5) -0.0054(6) -0.0011(5)
C96 0.0183(6) 0.0187(6) 0.0216(7) -0.0008(5) -0.0087(5) -0.0003(5)
C97 0.0202(7) 0.0229(7) 0.0194(7) -0.0051(5) -0.0056(6) 0.0039(5)
C98 0.0213(7) 0.0235(7) 0.0151(6) -0.0011(5) -0.0039(5) 0.0025(5)
C99 0.0238(7) 0.0196(7) 0.0280(8) 0.0019(6) -0.0085(6) 0.0016(5)
C100 0.0324(8) 0.0214(7) 0.0368(9) -0.0058(6) -0.0111(7) 0.0044(6)
C101 0.0321(9) 0.0222(8) 0.0465(10) 0.0055(7) -0.0064(8) -0.0024(6)
C102 0.0349(9) 0.0366(9) 0.0313(9) 0.0008(7) -0.0157(7) 0.0098(7)
C103 0.0283(8) 0.0297(8) 0.0430(10) -0.0075(7) -0.0167(7) 0.0011(6)
Cl1 0.0367(2) 0.0414(2) 0.0392(2) -0.00591(18) -0.01538(19) 0.00068(17)
Cl2 0.0270(2) 0.0578(3) 0.0580(3) -0.0120(2) -0.0141(2) -0.00179(19)
Cl3 0.0639(3) 0.0921(4) 0.0500(3) -0.0205(3) -0.0313(3) -0.0166(3)

loop_
_atom_type_symbol
_atom_type_description
_atom_type_scat_dispersion_real
_atom_type_scat_dispersion_imag
_atom_type_scat_source
C C 0.0033 0.0016 'International Tables Vol C Tables 4.2.6.8 and 6.1.1.4'
H H 0.0000 0.0000 'International Tables Vol C Tables 4.2.6.8 and 6.1.1.4'
N N 0.0061 0.0033 'International Tables Vol C Tables 4.2.6.8 and 6.1.1.4'
O O 0.0106 0.0060 'International Tables Vol C Tables 4.2.6.8 and 6.1.1.4'
Cl Cl 0.1484 0.1585 'International Tables Vol C Tables 4.2.6.8 and 6.1.1.4'

loop_
_geom_angle_atom_site_label_1
_geom_angle_atom_site_label_2
_geom_angle_atom_site_label_3
_geom_angle
_geom_angle_site_symmetry_1
_geom_angle_site_symmetry_3
_geom_angle_publ_flag
O1 C1 C2 126.05(13) . . ?
O1 C1 C13 128.24(12) . . ?
C2 C1 C13 105.67(11) . . ?
C3 C2 C7 122.69(13) . . ?
C3 C2 C1 127.92(13) . . ?
C7 C2 C1 109.37(12) . . ?
C2 C3 C4 117.91(15) . . ?
C5 C4 C3 120.11(15) . . ?
C4 C5 C6 122.02(15) . . ?
C7 C6 C5 118.23(15) . . ?
C6 C7 C2 119.05(13) . . ?
C6 C7 C8 132.68(13) . . ?
C2 C7 C8 108.25(12) . . ?
C9 C8 C13 121.21(12) . . ?
C9 C8 C7 130.32(12) . . ?
C13 C8 C7 108.45(11) . . ?
C8 C9 C10 117.88(11) . . ?
C8 C9 C42 121.33(12) . . ?
C10 C9 C42 120.78(11) . . ?
C11 C10 C9 120.06(12) . . ?
C11 C10 C14 118.54(12) . . ?
C9 C10 C14 121.39(11) . . ?
C10 C11 C12 122.51(12) . . ?
C13 C12 C11 117.00(12) . . ?
C13 C12 C32 124.73(11) . . ?
C11 C12 C32 118.26(11) . . ?
C12 C13 C8 121.32(12) . . ?
C12 C13 C1 130.26(12) . . ?
C8 C13 C1 108.11(11) . . ?
C15 C14 C19 118.21(12) . . ?
C15 C14 C10 120.16(12) . . ?
C19 C14 C10 121.63(12) . . ?
C16 C15 C14 121.64(12) . . ?
C15 C16 C17 119.68(13) . . ?
C16 C17 C18 118.91(12) . . ?
C16 C17 N1 122.24(12) . . ?
C18 C17 N1 118.82(12) . . ?
C19 C18 C17 120.80(13) . . ?
C18 C19 C14 120.70(13) . . ?
C17 N1 C20 121.62(11) . . ?
C17 N1 C26 117.08(11) . . ?
C20 N1 C26 118.75(11) . . ?
C21 C20 C25 118.77(13) . . ?
C21 C20 N1 120.18(13) . . ?
C25 C20 N1 121.04(13) . . ?
C22 C21 C20 120.56(14) . . ?
C23 C22 C21 120.62(15) . . ?
C22 C23 C24 119.11(15) . . ?
C23 C24 C25 120.80(15) . . ?
C24 C25 C20 120.12(15) . . ?
C31 C26 C27 119.58(13) . . ?
C31 C26 N1 120.44(13) . . ?
C27 C26 N1 119.98(12) . . ?
C26 C27 C28 120.14(13) . . ?
C29 C28 C27 120.13(14) . . ?
C28 C29 C30 119.68(14) . . ?
C29 C30 C31 120.58(15) . . ?
C30 C31 C26 119.89(14) . . ?
C33 C32 C37 118.10(12) . . ?
C33 C32 C12 122.42(12) . . ?
C37 C32 C12 119.43(12) . . ?
C34 C33 C32 120.99(12) . . ?
C33 C34 C35 121.30(12) . . ?
C34 C35 C36 117.33(12) . . ?
C34 C35 C38 122.72(12) . . ?
C36 C35 C38 119.92(12) . . ?
C37 C36 C35 121.55(13) . . ?
C36 C37 C32 120.71(12) . . ?
C35 C38 C40 112.43(12) . . ?
C35 C38 C41 109.77(11) . . ?
C40 C38 C41 107.90(12) . . ?
C35 C38 C39 107.96(12) . . ?
C40 C38 C39 109.23(12) . . ?
C41 C38 C39 109.53(13) . . ?
C43 C42 C47 118.32(12) . . ?
C43 C42 C9 119.63(12) . . ?
C47 C42 C9 122.04(12) . . ?
C42 C43 C44 121.21(13) . . ?
C45 C44 C43 121.04(13) . . ?
C44 C45 C46 117.34(12) . . ?
C44 C45 C48 121.83(13) . . ?
C46 C45 C48 120.83(13) . . ?
C47 C46 C45 121.88(13) . . ?
C46 C47 C42 120.20(13) . . ?
C51 C48 C45 109.81(13) . . ?
C51 C48 C49 111.05(16) . . ?
C45 C48 C49 112.41(13) . . ?
C51 C48 C50 108.65(17) . . ?
C45 C48 C50 108.08(13) . . ?
C49 C48 C50 106.69(14) . . ?
O2 C52 C53 125.65(13) . . ?
O2 C52 C64 128.62(13) . . ?
C53 C52 C64 105.72(11) . . ?
C54 C53 C58 122.24(14) . . ?
C54 C53 C52 128.11(14) . . ?
C58 C53 C52 109.58(12) . . ?
C53 C54 C55 118.16(15) . . ?
C56 C55 C54 120.25(15) . . ?
C55 C56 C57 121.68(16) . . ?
C58 C57 C56 118.54(15) . . ?
C57 C58 C53 119.11(13) . . ?
C57 C58 C59 132.90(13) . . ?
C53 C58 C59 107.96(12) . . ?
C60 C59 C64 121.58(12) . . ?
C60 C59 C58 129.42(12) . . ?
C64 C59 C58 108.95(11) . . ?
C59 C60 C61 117.64(12) . . ?
C59 C60 C93 120.78(12) . . ?
C61 C60 C93 121.58(11) . . ?
C62 C61 C60 119.94(12) . . ?
C62 C61 C65 119.29(12) . . ?
C60 C61 C65 120.75(12) . . ?
C61 C62 C63 123.25(12) . . ?
C64 C63 C62 116.37(12) . . ?
C64 C63 C83 125.82(12) . . ?
C62 C63 C83 117.80(12) . . ?
C63 C64 C59 121.17(12) . . ?
C63 C64 C52 130.84(12) . . ?
C59 C64 C52 107.71(12) . . ?
C66 C65 C70 118.22(12) . . ?
C66 C65 C61 122.35(12) . . ?
C70 C65 C61 119.41(12) . . ?
C67 C66 C65 120.82(12) . . ?
C66 C67 C68 120.63(12) . . ?
C69 C68 C67 118.66(12) . . ?
C69 C68 N2 120.15(12) . . ?
C67 C68 N2 121.18(12) . . ?
C70 C69 C68 120.43(12) . . ?
C69 C70 C65 121.12(12) . . ?
C68 N2 C77 121.69(11) . . ?
C68 N2 C71 119.48(11) . . ?
C77 N2 C71 118.70(11) . . ?
C76 C71 C72 119.30(13) . . ?
C76 C71 N2 120.87(13) . . ?
C72 C71 N2 119.84(13) . . ?
C73 C72 C71 120.07(15) . . ?
C74 C73 C72 120.52(16) . . ?
C75 C74 C73 119.46(15) . . ?
C74 C75 C76 120.66(15) . . ?
C71 C76 C75 119.96(15) . . ?
C78 C77 C82 118.77(13) . . ?
C78 C77 N2 119.81(12) . . ?
C82 C77 N2 121.41(12) . . ?
C79 C78 C77 120.42(13) . . ?
C78 C79 C80 120.69(14) . . ?
C81 C80 C79 119.03(14) . . ?
C80 C81 C82 121.16(14) . . ?
C81 C82 C77 119.90(14) . . ?
C88 C83 C84 117.75(13) . . ?
C88 C83 C63 119.34(12) . . ?
C84 C83 C63 122.79(13) . . ?
C85 C84 C83 120.76(13) . . ?
C84 C85 C86 121.86(13) . . ?
C85 C86 C87 117.05(13) . . ?
C85 C86 C89 122.96(13) . . ?
C87 C86 C89 119.98(14) . . ?
C88 C87 C86 121.21(14) . . ?
C87 C88 C83 121.30(13) . . ?
C90 C89 C86 108.54(13) . . ?
C90 C89 C92 109.42(17) . . ?
C86 C89 C92 110.04(13) . . ?
C90 C89 C91 109.54(15) . . ?
C86 C89 C91 111.61(14) . . ?
C92 C89 C91 107.68(15) . . ?
C98 C93 C94 118.26(12) . . ?
C98 C93 C60 119.91(12) . . ?
C94 C93 C60 121.81(12) . . ?
C95 C94 C93 120.33(13) . . ?
C94 C95 C96 121.75(13) . . ?
C97 C96 C95 117.52(12) . . ?
C97 C96 C99 122.27(13) . . ?
C95 C96 C99 120.19(12) . . ?
C98 C97 C96 120.80(13) . . ?
C97 C98 C93 121.32(13) . . ?
C100 C99 C96 112.14(12) . . ?
C100 C99 C102 108.58(13) . . ?
C96 C99 C102 108.28(12) . . ?
C100 C99 C101 108.68(13) . . ?
C96 C99 C101 109.98(12) . . ?
C102 C99 C101 109.13(13) . . ?
Cl2 C103 Cl3 111.04(10) . . ?
Cl2 C103 Cl1 110.75(9) . . ?
Cl3 C103 Cl1 110.06(9) . . ?

loop_
_geom_bond_atom_site_label_1
_geom_bond_atom_site_label_2
_geom_bond_distance
_geom_bond_site_symmetry_2
_geom_bond_publ_flag
O1 C1 1.2149(17) . ?
C1 C2 1.4874(19) . ?
C1 C13 1.5032(18) . ?
C2 C3 1.382(2) . ?
C2 C7 1.402(2) . ?
C3 C4 1.390(2) . ?
C4 C5 1.386(3) . ?
C5 C6 1.398(2) . ?
C6 C7 1.390(2) . ?
C7 C8 1.4949(18) . ?
C8 C9 1.3927(18) . ?
C8 C13 1.4163(18) . ?
C9 C10 1.4169(18) . ?
C9 C42 1.4933(17) . ?
C10 C11 1.3963(18) . ?
C10 C14 1.4891(18) . ?
C11 C12 1.4059(18) . ?
C12 C13 1.3931(18) . ?
C12 C32 1.4889(17) . ?
C14 C15 1.3942(19) . ?
C14 C19 1.3997(19) . ?
C15 C16 1.3938(19) . ?
C16 C17 1.3959(19) . ?
C17 C18 1.404(2) . ?
C17 N1 1.4152(17) . ?
C18 C19 1.3828(19) . ?
N1 C20 1.4213(18) . ?
N1 C26 1.4307(17) . ?
C20 C21 1.395(2) . ?
C20 C25 1.395(2) . ?
C21 C22 1.388(2) . ?
C22 C23 1.385(3) . ?
C23 C24 1.385(3) . ?
C24 C25 1.394(2) . ?
C26 C31 1.388(2) . ?
C26 C27 1.389(2) . ?
C27 C28 1.392(2) . ?
C28 C29 1.380(2) . ?
C29 C30 1.384(2) . ?
C30 C31 1.387(2) . ?
C32 C33 1.3933(18) . ?
C32 C37 1.3974(19) . ?
C33 C34 1.3896(18) . ?
C34 C35 1.3962(19) . ?
C35 C36 1.4003(19) . ?
C35 C38 1.5343(18) . ?
C36 C37 1.3858(18) . ?
C38 C40 1.536(2) . ?
C38 C41 1.537(2) . ?
C38 C39 1.540(2) . ?
C42 C43 1.391(2) . ?
C42 C47 1.3957(19) . ?
C43 C44 1.392(2) . ?
C44 C45 1.392(2) . ?
C45 C46 1.402(2) . ?
C45 C48 1.5308(18) . ?
C46 C47 1.3874(19) . ?
C48 C51 1.517(2) . ?
C48 C49 1.540(2) . ?
C48 C50 1.548(2) . ?
O2 C52 1.2165(17) . ?
C52 C53 1.485(2) . ?
C52 C64 1.5058(18) . ?
C53 C54 1.383(2) . ?
C53 C58 1.4027(19) . ?
C54 C55 1.390(2) . ?
C55 C56 1.383(3) . ?
C56 C57 1.397(2) . ?
C57 C58 1.390(2) . ?
C58 C59 1.4905(19) . ?
C59 C60 1.3946(18) . ?
C59 C64 1.4167(18) . ?
C60 C61 1.4165(19) . ?
C60 C93 1.4919(18) . ?
C61 C62 1.3915(18) . ?
C61 C65 1.4897(17) . ?
C62 C63 1.4085(18) . ?
C63 C64 1.3986(19) . ?
C63 C83 1.4875(18) . ?
C65 C66 1.3996(19) . ?
C65 C70 1.4006(19) . ?
C66 C67 1.3903(18) . ?
C67 C68 1.4020(19) . ?
C68 C69 1.3977(19) . ?
C68 N2 1.4157(16) . ?
C69 C70 1.3901(18) . ?
N2 C77 1.4180(17) . ?
N2 C71 1.4294(18) . ?
C71 C76 1.391(2) . ?
C71 C72 1.394(2) . ?
C72 C73 1.388(2) . ?
C73 C74 1.384(3) . ?
C74 C75 1.380(3) . ?
C75 C76 1.391(2) . ?
C77 C78 1.3997(19) . ?
C77 C82 1.404(2) . ?
C78 C79 1.387(2) . ?
C79 C80 1.388(2) . ?
C80 C81 1.387(2) . ?
C81 C82 1.387(2) . ?
C83 C88 1.396(2) . ?
C83 C84 1.3977(19) . ?
C84 C85 1.391(2) . ?
C85 C86 1.395(2) . ?
C86 C87 1.405(2) . ?
C86 C89 1.534(2) . ?
C87 C88 1.389(2) . ?
C89 C90 1.532(2) . ?
C89 C92 1.536(3) . ?
C89 C91 1.537(2) . ?
C93 C98 1.3919(19) . ?
C93 C94 1.3948(19) . ?
C94 C95 1.3879(19) . ?
C95 C96 1.401(2) . ?
C96 C97 1.395(2) . ?
C96 C99 1.5378(19) . ?
C97 C98 1.3916(19) . ?
C99 C100 1.536(2) . ?
C99 C102 1.538(2) . ?
C99 C101 1.540(2) . ?
C103 Cl2 1.7522(17) . ?
C103 Cl3 1.7579(17) . ?
C103 Cl1 1.7638(19) . ?

loop_
_geom_torsion_atom_site_label_1
_geom_torsion_atom_site_label_2
_geom_torsion_atom_site_label_3
_geom_torsion_atom_site_label_4
_geom_torsion
_geom_torsion_site_symmetry_1
_geom_torsion_site_symmetry_2
_geom_torsion_site_symmetry_3
_geom_torsion_site_symmetry_4
_geom_torsion_publ_flag
O1 C1 C2 C3 -5.5(2) . . . . ?
C13 C1 C2 C3 176.68(14) . . . . ?
O1 C1 C2 C7 176.06(14) . . . . ?
C13 C1 C2 C7 -1.73(15) . . . . ?
C7 C2 C3 C4 0.1(2) . . . . ?
C1 C2 C3 C4 -178.08(15) . . . . ?
C2 C3 C4 C5 -0.1(3) . . . . ?
C3 C4 C5 C6 0.3(3) . . . . ?
C4 C5 C6 C7 -0.4(3) . . . . ?
C5 C6 C7 C2 0.5(2) . . . . ?
C5 C6 C7 C8 178.88(15) . . . . ?
C3 C2 C7 C6 -0.3(2) . . . . ?
C1 C2 C7 C6 178.18(13) . . . . ?
C3 C2 C7 C8 -179.10(14) . . . . ?
C1 C2 C7 C8 -0.59(15) . . . . ?
C6 C7 C8 C9 6.3(3) . . . . ?
C2 C7 C8 C9 -175.18(14) . . . . ?
C6 C7 C8 C13 -175.69(15) . . . . ?
C2 C7 C8 C13 2.85(15) . . . . ?
C13 C8 C9 C10 0.94(19) . . . . ?
C7 C8 C9 C10 178.76(13) . . . . ?
C13 C8 C9 C42 -177.92(12) . . . . ?
C7 C8 C9 C42 -0.1(2) . . . . ?
C8 C9 C10 C11 -1.30(19) . . . . ?
C42 C9 C10 C11 177.57(12) . . . . ?
C8 C9 C10 C14 178.37(12) . . . . ?
C42 C9 C10 C14 -2.77(19) . . . . ?
C9 C10 C11 C12 0.6(2) . . . . ?
C14 C10 C11 C12 -179.08(12) . . . . ?
C10 C11 C12 C13 0.50(19) . . . . ?
C10 C11 C12 C32 -178.51(12) . . . . ?
C11 C12 C13 C8 -0.87(19) . . . . ?
C32 C12 C13 C8 178.07(12) . . . . ?
C11 C12 C13 C1 -173.64(13) . . . . ?
C32 C12 C13 C1 5.3(2) . . . . ?
C9 C8 C13 C12 0.1(2) . . . . ?
C7 C8 C13 C12 -178.10(12) . . . . ?
C9 C8 C13 C1 174.35(12) . . . . ?
C7 C8 C13 C1 -3.90(14) . . . . ?
O1 C1 C13 C12 -0.7(2) . . . . ?
C2 C1 C13 C12 177.00(13) . . . . ?
O1 C1 C13 C8 -174.23(14) . . . . ?
C2 C1 C13 C8 3.49(14) . . . . ?
C11 C10 C14 C15 57.67(18) . . . . ?
C9 C10 C14 C15 -122.00(14) . . . . ?
C11 C10 C14 C19 -122.70(14) . . . . ?
C9 C10 C14 C19 57.63(18) . . . . ?
C19 C14 C15 C16 -2.1(2) . . . . ?
C10 C14 C15 C16 177.52(13) . . . . ?
C14 C15 C16 C17 0.6(2) . . . . ?
C15 C16 C17 C18 1.8(2) . . . . ?
C15 C16 C17 N1 -176.05(13) . . . . ?
C16 C17 C18 C19 -2.6(2) . . . . ?
N1 C17 C18 C19 175.30(13) . . . . ?
C17 C18 C19 C14 1.1(2) . . . . ?
C15 C14 C19 C18 1.3(2) . . . . ?
C10 C14 C19 C18 -178.35(13) . . . . ?
C16 C17 N1 C20 -25.0(2) . . . . ?
C18 C17 N1 C20 157.22(13) . . . . ?
C16 C17 N1 C26 136.68(14) . . . . ?
C18 C17 N1 C26 -41.12(18) . . . . ?
C17 N1 C20 C21 -48.0(2) . . . . ?
C26 N1 C20 C21 150.69(14) . . . . ?
C17 N1 C20 C25 133.52(14) . . . . ?
C26 N1 C20 C25 -27.8(2) . . . . ?
C25 C20 C21 C22 -1.0(2) . . . . ?
N1 C20 C21 C22 -179.55(14) . . . . ?
C20 C21 C22 C23 1.2(2) . . . . ?
C21 C22 C23 C24 -0.7(2) . . . . ?
C22 C23 C24 C25 0.0(2) . . . . ?
C23 C24 C25 C20 0.3(2) . . . . ?
C21 C20 C25 C24 0.2(2) . . . . ?
N1 C20 C25 C24 178.79(13) . . . . ?
C17 N1 C26 C31 -48.8(2) . . . . ?
C20 N1 C26 C31 113.40(16) . . . . ?
C17 N1 C26 C27 131.06(14) . . . . ?
C20 N1 C26 C27 -66.74(18) . . . . ?
C31 C26 C27 C28 -0.4(2) . . . . ?
N1 C26 C27 C28 179.78(13) . . . . ?
C26 C27 C28 C29 0.5(2) . . . . ?
C27 C28 C29 C30 -0.5(2) . . . . ?
C28 C29 C30 C31 0.3(3) . . . . ?
C29 C30 C31 C26 -0.1(3) . . . . ?
C27 C26 C31 C30 0.2(3) . . . . ?
N1 C26 C31 C30 -179.96(15) . . . . ?
C13 C12 C32 C33 50.56(19) . . . . ?
C11 C12 C32 C33 -130.52(14) . . . . ?
C13 C12 C32 C37 -132.23(14) . . . . ?
C11 C12 C32 C37 46.69(17) . . . . ?
C37 C32 C33 C34 -1.70(19) . . . . ?
C12 C32 C33 C34 175.54(12) . . . . ?
C32 C33 C34 C35 0.8(2) . . . . ?
C33 C34 C35 C36 1.0(2) . . . . ?
C33 C34 C35 C38 178.80(13) . . . . ?
C34 C35 C36 C37 -2.0(2) . . . . ?
C38 C35 C36 C37 -179.81(13) . . . . ?
C35 C36 C37 C32 1.1(2) . . . . ?
C33 C32 C37 C36 0.76(19) . . . . ?
C12 C32 C37 C36 -176.56(12) . . . . ?
C34 C35 C38 C40 14.82(19) . . . . ?
C36 C35 C38 C40 -167.47(13) . . . . ?
C34 C35 C38 C41 134.93(14) . . . . ?
C36 C35 C38 C41 -47.36(18) . . . . ?
C34 C35 C38 C39 -105.74(15) . . . . ?
C36 C35 C38 C39 71.98(16) . . . . ?
C8 C9 C42 C43 70.01(18) . . . . ?
C10 C9 C42 C43 -108.82(16) . . . . ?
C8 C9 C42 C47 -110.66(15) . . . . ?
C10 C9 C42 C47 70.51(18) . . . . ?
C47 C42 C43 C44 -0.1(2) . . . . ?
C9 C42 C43 C44 179.23(14) . . . . ?
C42 C43 C44 C45 0.9(2) . . . . ?
C43 C44 C45 C46 -0.7(2) . . . . ?
C43 C44 C45 C48 -179.87(14) . . . . ?
C44 C45 C46 C47 -0.3(2) . . . . ?
C48 C45 C46 C47 178.85(13) . . . . ?
C45 C46 C47 C42 1.1(2) . . . . ?
C43 C42 C47 C46 -0.9(2) . . . . ?
C9 C42 C47 C46 179.78(12) . . . . ?
C44 C45 C48 C51 -122.6(2) . . . . ?
C46 C45 C48 C51 58.2(2) . . . . ?
C44 C45 C48 C49 1.5(2) . . . . ?
C46 C45 C48 C49 -177.61(14) . . . . ?
C44 C45 C48 C50 118.99(16) . . . . ?
C46 C45 C48 C50 -60.14(18) . . . . ?
O2 C52 C53 C54 -3.4(2) . . . . ?
C64 C52 C53 C54 177.76(15) . . . . ?
O2 C52 C53 C58 179.48(14) . . . . ?
C64 C52 C53 C58 0.64(15) . . . . ?
C58 C53 C54 C55 0.9(2) . . . . ?
C52 C53 C54 C55 -175.94(15) . . . . ?
C53 C54 C55 C56 0.0(3) . . . . ?
C54 C55 C56 C57 -0.4(3) . . . . ?
C55 C56 C57 C58 0.0(3) . . . . ?
C56 C57 C58 C53 0.8(2) . . . . ?
C56 C57 C58 C59 178.56(15) . . . . ?
C54 C53 C58 C57 -1.3(2) . . . . ?
C52 C53 C58 C57 176.04(13) . . . . ?
C54 C53 C58 C59 -179.54(14) . . . . ?
C52 C53 C58 C59 -2.22(15) . . . . ?
C57 C58 C59 C60 7.9(3) . . . . ?
C53 C58 C59 C60 -174.23(13) . . . . ?
C57 C58 C59 C64 -174.85(15) . . . . ?
C53 C58 C59 C64 3.07(15) . . . . ?
C64 C59 C60 C61 1.65(19) . . . . ?
C58 C59 C60 C61 178.64(13) . . . . ?
C64 C59 C60 C93 -177.99(12) . . . . ?
C58 C59 C60 C93 -1.0(2) . . . . ?
C59 C60 C61 C62 -2.15(19) . . . . ?
C93 C60 C61 C62 177.49(12) . . . . ?
C59 C60 C61 C65 176.13(12) . . . . ?
C93 C60 C61 C65 -4.23(19) . . . . ?
C60 C61 C62 C63 0.7(2) . . . . ?
C65 C61 C62 C63 -177.64(12) . . . . ?
C61 C62 C63 C64 1.3(2) . . . . ?
C61 C62 C63 C83 -177.98(12) . . . . ?
C62 C63 C64 C59 -1.85(19) . . . . ?
C83 C63 C64 C59 177.41(12) . . . . ?
C62 C63 C64 C52 -174.96(13) . . . . ?
C83 C63 C64 C52 4.3(2) . . . . ?
C60 C59 C64 C63 0.4(2) . . . . ?
C58 C59 C64 C63 -177.16(12) . . . . ?
C60 C59 C64 C52 174.92(12) . . . . ?
C58 C59 C64 C52 -2.63(15) . . . . ?
O2 C52 C64 C63 -3.7(2) . . . . ?
C53 C52 C64 C63 175.09(14) . . . . ?
O2 C52 C64 C59 -177.52(14) . . . . ?
C53 C52 C64 C59 1.28(14) . . . . ?
C62 C61 C65 C66 -122.80(15) . . . . ?
C60 C61 C65 C66 58.91(18) . . . . ?
C62 C61 C65 C70 58.94(18) . . . . ?
C60 C61 C65 C70 -119.36(14) . . . . ?
C70 C65 C66 C67 1.7(2) . . . . ?
C61 C65 C66 C67 -176.63(13) . . . . ?
C65 C66 C67 C68 1.5(2) . . . . ?
C66 C67 C68 C69 -3.2(2) . . . . ?
C66 C67 C68 N2 176.92(13) . . . . ?
C67 C68 C69 C70 1.8(2) . . . . ?
N2 C68 C69 C70 -178.34(12) . . . . ?
C68 C69 C70 C65 1.4(2) . . . . ?
C66 C65 C70 C69 -3.1(2) . . . . ?
C61 C65 C70 C69 175.26(12) . . . . ?
C69 C68 N2 C77 146.58(14) . . . . ?
C67 C68 N2 C77 -33.5(2) . . . . ?
C69 C68 N2 C71 -29.26(19) . . . . ?
C67 C68 N2 C71 150.65(13) . . . . ?
C68 N2 C71 C76 129.84(14) . . . . ?
C77 N2 C71 C76 -46.13(19) . . . . ?
C68 N2 C71 C72 -50.44(19) . . . . ?
C77 N2 C71 C72 133.59(14) . . . . ?
C76 C71 C72 C73 -0.1(2) . . . . ?
N2 C71 C72 C73 -179.80(13) . . . . ?
C71 C72 C73 C74 1.1(2) . . . . ?
C72 C73 C74 C75 -1.0(2) . . . . ?
C73 C74 C75 C76 -0.1(2) . . . . ?
C72 C71 C76 C75 -1.0(2) . . . . ?
N2 C71 C76 C75 178.67(13) . . . . ?
C74 C75 C76 C71 1.1(2) . . . . ?
C68 N2 C77 C78 150.12(14) . . . . ?
C71 N2 C77 C78 -34.0(2) . . . . ?
C68 N2 C77 C82 -31.1(2) . . . . ?
C71 N2 C77 C82 144.79(14) . . . . ?
C82 C77 C78 C79 0.6(2) . . . . ?
N2 C77 C78 C79 179.47(13) . . . . ?
C77 C78 C79 C80 1.0(2) . . . . ?
C78 C79 C80 C81 -1.2(2) . . . . ?
C79 C80 C81 C82 -0.2(3) . . . . ?
C80 C81 C82 C77 1.9(3) . . . . ?
C78 C77 C82 C81 -2.0(2) . . . . ?
N2 C77 C82 C81 179.16(14) . . . . ?
C64 C63 C83 C88 -137.62(14) . . . . ?
C62 C63 C83 C88 41.63(18) . . . . ?
C64 C63 C83 C84 46.4(2) . . . . ?
C62 C63 C83 C84 -134.36(14) . . . . ?
C88 C83 C84 C85 -2.2(2) . . . . ?
C63 C83 C84 C85 173.88(13) . . . . ?
C83 C84 C85 C86 0.3(2) . . . . ?
C84 C85 C86 C87 1.8(2) . . . . ?
C84 C85 C86 C89 -179.56(14) . . . . ?
C85 C86 C87 C88 -2.0(2) . . . . ?
C89 C86 C87 C88 179.30(14) . . . . ?
C86 C87 C88 C83 0.2(2) . . . . ?
C84 C83 C88 C87 2.0(2) . . . . ?
C63 C83 C88 C87 -174.24(13) . . . . ?
C85 C86 C89 C90 -108.28(18) . . . . ?
C87 C86 C89 C90 70.33(19) . . . . ?
C85 C86 C89 C92 132.02(17) . . . . ?
C87 C86 C89 C92 -49.4(2) . . . . ?
C85 C86 C89 C91 12.5(2) . . . . ?
C87 C86 C89 C91 -168.85(15) . . . . ?
C59 C60 C93 C98 70.73(17) . . . . ?
C61 C60 C93 C98 -108.89(15) . . . . ?
C59 C60 C93 C94 -107.65(15) . . . . ?
C61 C60 C93 C94 72.72(17) . . . . ?
C98 C93 C94 C95 -1.4(2) . . . . ?
C60 C93 C94 C95 176.98(12) . . . . ?
C93 C94 C95 C96 0.7(2) . . . . ?
C94 C95 C96 C97 0.2(2) . . . . ?
C94 C95 C96 C99 178.69(13) . . . . ?
C95 C96 C97 C98 -0.4(2) . . . . ?
C99 C96 C97 C98 -178.89(13) . . . . ?
C96 C97 C98 C93 -0.3(2) . . . . ?
C94 C93 C98 C97 1.2(2) . . . . ?
C60 C93 C98 C97 -177.24(13) . . . . ?
C97 C96 C99 C100 -4.39(19) . . . . ?
C95 C96 C99 C100 177.21(13) . . . . ?
C97 C96 C99 C102 115.39(15) . . . . ?
C95 C96 C99 C102 -63.01(17) . . . . ?
C97 C96 C99 C101 -125.44(15) . . . . ?
C95 C96 C99 C101 56.15(18) . . . . ?
